data_1506007
loop_
_publ_author_name
'Korendovych, Ivan V.'
'Cho, Mimi'
'Butler, Phillip L.'
'Staples, Richard J.'
'Rybak-Akimova, Elena V'

_publ_section_title
;
 Anion binding to monotopic and ditopic macrocyclic amides.
;
_journal_issue 15
_journal_name_full 'Organic letters'
_journal_page_first 3171
_journal_page_last 3174
_journal_paper_doi 10.1021/ol060786r
_journal_volume 8
_journal_year 2006
_chemical_formula_sum 'C14 H22 N4 O3'
_chemical_formula_weight 294.36
_chemical_name_systematic
; 
 ? 
;
_space_group_IT_number 61
_symmetry_cell_setting orthorhombic
_symmetry_space_group_name_Hall '-P 2bc 2ac'
_symmetry_space_group_name_H-M 'P c a b'
_atom_sites_solution_hydrogens geom
_atom_sites_solution_primary direct
_atom_sites_solution_secondary difmap
_audit_creation_method SHELXL-97
_cell_angle_alpha 90.00
_cell_angle_beta 90.00
_cell_angle_gamma 90.00
_cell_formula_units_Z 8
_cell_length_a 7.046(4)
_cell_length_b 15.999(10)
_cell_length_c 26.916(16)
_cell_measurement_temperature 213(2)
_cell_volume 3034(3)
_computing_cell_refinement 'SMART (BRUKER, V5.054, 1998)'
_computing_data_collection 'ASTRO (BRUKER, V5.007, 1997)'
_computing_data_reduction 'SAINT (BRUKER, V6.01, 1999)'
_computing_molecular_graphics 'SHELXTL (BRUKER, 1998, V5.1)'
_computing_publication_material 'XCIF (Sheldrick and BRUKER, 1997, V5.1)'
_computing_structure_refinement 'SHELXL-97 (Sheldrick, 1997)'
_computing_structure_solution 'SHELXS-97 (Sheldrick, 1990)'
_diffrn_ambient_temperature 213(2)
_diffrn_measured_fraction_theta_full 1.000
_diffrn_measured_fraction_theta_max 1.000
_diffrn_measurement_device_type 'CCD area detector'
_diffrn_measurement_method 'phi and omega scans'
_diffrn_radiation_monochromator graphite
_diffrn_radiation_source 'fine-focus sealed tube'
_diffrn_radiation_type MoK\a
_diffrn_radiation_wavelength 0.71073
_diffrn_reflns_av_R_equivalents 0.0471
_diffrn_reflns_av_sigmaI/netI 0.0271
_diffrn_reflns_limit_h_max 7
_diffrn_reflns_limit_h_min -6
_diffrn_reflns_limit_k_max 11
_diffrn_reflns_limit_k_min -17
_diffrn_reflns_limit_l_max 25
_diffrn_reflns_limit_l_min -28
_diffrn_reflns_number 9248
_diffrn_reflns_theta_full 22.49
_diffrn_reflns_theta_max 22.49
_diffrn_reflns_theta_min 1.51
_exptl_absorpt_coefficient_mu 0.092
_exptl_absorpt_correction_type none
_exptl_crystal_colour colorless
_exptl_crystal_density_diffrn 1.289
_exptl_crystal_density_method 'not measured'
_exptl_crystal_description needle
_exptl_crystal_F_000 1264
_exptl_crystal_size_max 0.25
_exptl_crystal_size_mid 0.08
_exptl_crystal_size_min 0.06
_refine_diff_density_max 0.353
_refine_diff_density_min -0.265
_refine_diff_density_rms 0.082
_refine_ls_extinction_coef 0.0017(6)
_refine_ls_extinction_expression Fc^*^=kFc[1+0.001xFc^2^\l^3^/sin(2\q)]^-1/4^
_refine_ls_extinction_method SHELXL
_refine_ls_goodness_of_fit_ref 1.163
_refine_ls_hydrogen_treatment mixed
_refine_ls_matrix_type full
_refine_ls_number_parameters 193
_refine_ls_number_reflns 1986
_refine_ls_number_restraints 0
_refine_ls_restrained_S_all 1.163
_refine_ls_R_factor_all 0.1536
_refine_ls_R_factor_gt 0.1479
_refine_ls_shift/su_max 0.062
_refine_ls_shift/su_mean 0.013
_refine_ls_structure_factor_coef Fsqd
_refine_ls_weighting_details 'calc w=1/[\s^2^(Fo^2^)+(0.0845P)^2^+21.4658P] where P=(Fo^2^+2Fc^2^)/3'
_refine_ls_weighting_scheme calc
_refine_ls_wR_factor_gt 0.3331
_refine_ls_wR_factor_ref 0.3383
_reflns_number_gt 1837
_reflns_number_total 1986
_reflns_threshold_expression >2sigma(I)
_cod_data_source_file ol060786rsi20060331_091614.cif
_cod_data_source_block I
_cod_depositor_comments
;
The following automatic conversions were performed:

'_symmetry_cell_setting' value 'Orthorhombic' changed to
'orthorhombic' according to
/home/saulius/struct/CIF-dictionaries/cif_core.dic dictionary named
'cif_core.dic' version 2.4.1 from 2010-06-29.

Automatic conversion script
Id: cif_fix_values 1715 2011-07-08 13:25:40Z adriana 
;
_cod_original_sg_symbol_H-M Pcab
_cod_database_code 1506007

loop_
_symmetry_equiv_pos_as_xyz
'x, y, z'
'-x, -y+1/2, z+1/2'
'x+1/2, -y, -z+1/2'
'-x+1/2, y+1/2, -z'
'-x, -y, -z'
'x, y-1/2, -z-1/2'
'-x-1/2, y, z-1/2'
'x-1/2, -y-1/2, z'

loop_
_atom_site_label
_atom_site_type_symbol
_atom_site_fract_x
_atom_site_fract_y
_atom_site_fract_z
_atom_site_U_iso_or_equiv
_atom_site_adp_type
_atom_site_occupancy
_atom_site_symmetry_multiplicity
_atom_site_calc_flag
_atom_site_refinement_flags
O1 O 0.1673(8) 0.8712(4) 0.7071(2) 0.0668(18) Uani 1 1 d .
O2 O 0.3587(11) 0.6274(6) 0.4966(2) 0.120(4) Uani 1 1 d .
N1 N 0.2702(8) 0.7343(5) 0.6078(2) 0.0492(18) Uani 1 1 d .
N2 N 0.1801(8) 0.7293(4) 0.7008(2) 0.0438(16) Uani 1 1 d .
H2A H 0.1987 0.6882 0.6803 0.053 Uiso 1 1 calc R
N3 N 0.3059(9) 0.5833(5) 0.5755(3) 0.067(2) Uani 1 1 d .
H3A H 0.2869 0.6004 0.6057 0.080 Uiso 1 1 calc R
N4 N 0.2625(9) 0.5482(4) 0.6844(3) 0.060(2) Uani 1 1 d .
H4A H 0.3346 0.5881 0.6731 0.072 Uiso 1 1 calc R
C1 C 0.2542(10) 0.8091(5) 0.6299(3) 0.0427(19) Uani 1 1 d .
C2 C 0.2863(11) 0.8817(6) 0.6027(4) 0.066(3) Uani 1 1 d .
H2 H 0.2784 0.9335 0.6190 0.079 Uiso 1 1 calc R
C3 C 0.3282(15) 0.8808(8) 0.5539(5) 0.090(4) Uani 1 1 d .
H3 H 0.3445 0.9302 0.5355 0.107 Uiso 1 1 calc R
C4 C 0.3459(12) 0.8020(9) 0.5323(4) 0.082(4) Uani 1 1 d .
H4 H 0.3790 0.7972 0.4986 0.098 Uiso 1 1 calc R
C5 C 0.3146(10) 0.7299(7) 0.5606(3) 0.060(3) Uani 1 1 d .
C6 C 0.1984(10) 0.8063(5) 0.6825(3) 0.049(2) Uani 1 1 d .
C7 C 0.1326(11) 0.7075(6) 0.7512(3) 0.060(2) Uani 1 1 d .
H7A H -0.0057 0.7057 0.7549 0.072 Uiso 1 1 calc R
H7B H 0.1822 0.7501 0.7739 0.072 Uiso 1 1 calc R
C8 C 0.2157(12) 0.6238(6) 0.7642(3) 0.065(3) Uani 1 1 d .
H8A H 0.1807 0.6104 0.7985 0.078 Uiso 1 1 calc R
H8B H 0.3543 0.6282 0.7629 0.078 Uiso 1 1 calc R
C9 C 0.1541(12) 0.5502(6) 0.7306(3) 0.065(3) Uani 1 1 d .
H9A H 0.1725 0.4975 0.7485 0.078 Uiso 1 1 calc R
H9B H 0.0187 0.5556 0.7229 0.078 Uiso 1 1 calc R
C10 C 0.2289(15) 0.4670(6) 0.6601(5) 0.088(4) Uani 1 1 d .
H10A H 0.0977 0.4652 0.6481 0.106 Uiso 1 1 calc R
H10B H 0.2439 0.4224 0.6848 0.106 Uiso 1 1 calc R
C11 C 0.3627(16) 0.4504(7) 0.6168(5) 0.104(4) Uani 1 1 d .
H11A H 0.3669 0.3901 0.6107 0.125 Uiso 1 1 calc R
H11B H 0.4907 0.4682 0.6263 0.125 Uiso 1 1 calc R
C12 C 0.3081(15) 0.4948(7) 0.5682(4) 0.090(4) Uani 1 1 d .
H12A H 0.3997 0.4805 0.5422 0.108 Uiso 1 1 calc R
H12B H 0.1823 0.4759 0.5574 0.108 Uiso 1 1 calc R
C13 C 0.3298(12) 0.6433(8) 0.5409(3) 0.072(3) Uani 1 1 d .
O1S O 0.1482(16) 0.6098(7) 0.4139(4) 0.143(4) Uani 1 1 d .
H1S H 0.2120 0.6116 0.4398 0.215 Uiso 1 1 calc R
C1S C 0.1219(18) 0.6895(8) 0.3961(4) 0.101(4) Uani 1 1 d .
H1S1 H 0.0389 0.7200 0.4184 0.151 Uiso 1 1 calc R
H1S2 H 0.0649 0.6869 0.3634 0.151 Uiso 1 1 calc R
H2S3 H 0.2434 0.7177 0.3941 0.151 Uiso 1 1 calc R

loop_
_atom_site_aniso_label
_atom_site_aniso_U_11
_atom_site_aniso_U_22
_atom_site_aniso_U_33
_atom_site_aniso_U_23
_atom_site_aniso_U_13
_atom_site_aniso_U_12
O1 0.057(4) 0.054(4) 0.089(4) -0.027(3) -0.006(3) 0.003(3)
O2 0.098(5) 0.227(11) 0.035(3) -0.031(5) 0.003(4) 0.050(6)
N1 0.028(3) 0.077(5) 0.042(4) 0.008(4) -0.002(3) 0.008(3)
N2 0.048(4) 0.034(4) 0.049(4) -0.008(3) 0.003(3) 0.000(3)
N3 0.052(4) 0.071(5) 0.078(5) -0.034(5) 0.004(4) 0.003(4)
N4 0.049(4) 0.047(4) 0.084(5) 0.012(4) -0.005(4) -0.019(4)
C1 0.031(4) 0.047(5) 0.050(4) 0.009(4) -0.005(3) 0.002(4)
C2 0.046(5) 0.063(6) 0.088(7) 0.028(5) -0.012(5) -0.004(4)
C3 0.066(7) 0.104(10) 0.099(9) 0.048(8) -0.008(6) -0.020(7)
C4 0.038(5) 0.155(12) 0.053(5) 0.050(7) -0.007(4) -0.007(6)
C5 0.029(4) 0.104(8) 0.047(5) 0.001(5) -0.004(4) 0.006(5)
C6 0.035(4) 0.060(6) 0.053(5) -0.010(4) -0.006(4) 0.004(4)
C7 0.042(4) 0.090(7) 0.048(4) 0.002(5) 0.006(4) -0.007(5)
C8 0.050(5) 0.100(8) 0.046(5) 0.027(5) 0.004(4) -0.007(5)
C9 0.053(5) 0.065(6) 0.076(6) 0.026(5) -0.003(5) -0.014(5)
C10 0.071(7) 0.041(5) 0.152(11) 0.009(6) -0.022(7) -0.015(5)
C11 0.077(8) 0.058(7) 0.178(13) -0.035(8) -0.023(9) 0.023(6)
C12 0.080(7) 0.078(7) 0.113(9) -0.066(7) 0.004(7) 0.016(6)
C13 0.041(5) 0.129(10) 0.047(5) -0.006(6) -0.005(4) 0.008(6)
O1S 0.143(9) 0.130(8) 0.156(9) -0.042(7) -0.076(7) -0.007(7)
C1S 0.100(9) 0.100(10) 0.103(9) 0.010(7) -0.018(7) 0.002(8)

loop_
_atom_type_symbol
_atom_type_description
_atom_type_scat_dispersion_real
_atom_type_scat_dispersion_imag
_atom_type_scat_source
C C 0.0033 0.0016 'International Tables Vol C Tables 4.2.6.8 and 6.1.1.4'
H H 0.0000 0.0000 'International Tables Vol C Tables 4.2.6.8 and 6.1.1.4'
N N 0.0061 0.0033 'International Tables Vol C Tables 4.2.6.8 and 6.1.1.4'
O O 0.0106 0.0060 'International Tables Vol C Tables 4.2.6.8 and 6.1.1.4'

loop_
_geom_angle_atom_site_label_1
_geom_angle_atom_site_label_2
_geom_angle_atom_site_label_3
_geom_angle
C5 N1 C1 119.9(8)
C6 N2 C7 126.5(7)
C13 N3 C12 127.6(9)
C9 N4 C10 108.2(7)
N1 C1 C2 119.7(8)
N1 C1 C6 115.1(7)
C2 C1 C6 125.1(8)
C3 C2 C1 122.7(10)
C2 C3 C4 115.8(10)
C3 C4 C5 120.3(9)
N1 C5 C4 121.5(10)
N1 C5 C13 114.3(9)
C4 C5 C13 124.2(9)
O1 C6 N2 123.7(7)
O1 C6 C1 122.1(8)
N2 C6 C1 114.2(7)
N2 C7 C8 110.1(7)
C7 C8 C9 115.7(7)
N4 C9 C8 111.6(7)
N4 C10 C11 113.2(8)
C10 C11 C12 114.6(9)
N3 C12 C11 110.1(8)
O2 C13 N3 122.7(12)
O2 C13 C5 123.1(11)
N3 C13 C5 114.2(8)

loop_
_geom_bond_atom_site_label_1
_geom_bond_atom_site_label_2
_geom_bond_distance
O1 C6 1.250(9)
O2 C13 1.237(10)
N1 C5 1.309(10)
N1 C1 1.342(10)
N2 C6 1.333(10)
N2 C7 1.439(9)
N3 C13 1.346(12)
N3 C12 1.430(12)
N4 C9 1.461(11)
N4 C10 1.473(11)
C1 C2 1.392(11)
C1 C6 1.470(11)
C2 C3 1.347(14)
C3 C4 1.393(16)
C4 C5 1.399(14)
C5 C13 1.488(14)
C7 C8 1.504(12)
C8 C9 1.546(12)
C10 C11 1.523(15)
C11 C12 1.537(16)
O1S C1S 1.374(14)

loop_
_geom_torsion_atom_site_label_1
_geom_torsion_atom_site_label_2
_geom_torsion_atom_site_label_3
_geom_torsion_atom_site_label_4
_geom_torsion
C5 N1 C1 C2 -0.5(11)
C5 N1 C1 C6 178.3(6)
N1 C1 C2 C3 2.0(13)
C6 C1 C2 C3 -176.7(8)
C1 C2 C3 C4 -2.7(14)
C2 C3 C4 C5 2.0(14)
C1 N1 C5 C4 -0.1(11)
C1 N1 C5 C13 179.3(7)
C3 C4 C5 N1 -0.7(13)
C3 C4 C5 C13 179.9(8)
C7 N2 C6 O1 -3.5(12)
C7 N2 C6 C1 178.1(7)
N1 C1 C6 O1 -175.7(7)
C2 C1 C6 O1 3.0(12)
N1 C1 C6 N2 2.7(9)
C2 C1 C6 N2 -178.6(7)
C6 N2 C7 C8 -152.1(7)
N2 C7 C8 C9 -57.9(9)
C10 N4 C9 C8 167.0(7)
C7 C8 C9 N4 80.8(9)
C9 N4 C10 C11 -169.0(8)
N4 C10 C11 C12 -79.4(12)
C13 N3 C12 C11 155.2(9)
C10 C11 C12 N3 60.0(12)
C12 N3 C13 O2 -0.3(15)
C12 N3 C13 C5 178.5(8)
N1 C5 C13 O2 175.3(8)
C4 C5 C13 O2 -5.3(13)
N1 C5 C13 N3 -3.5(10)
C4 C5 C13 N3 175.9(8)

loop_
_cod_related_entry_id
_cod_related_entry_code
_cod_related_entry_database
1 21118207 ChemSpider
